data_1507760
loop_
_publ_author_name
'Leblanc, M.'
'Le Bail, A.'
'Audier, M.'

_publ_section_title
;
 Crystalline phases related to the icosahedral AI-Li-Cu Phase: a
 single-crystal X-ray diffraction study of the tetragonal
 t-Al56(Cu,Zn)11Li33 phase
;
_journal_issue 3
_journal_name_full 'Physica B: Condensed Matter'
_journal_page_first 329
_journal_page_last 355
_journal_paper_doi 10.1016/0921-4526(91)90099-Z
_journal_volume 173
_journal_year 1991
_chemical_formula_sum 'Al56 Cu11 Li33 Zn11'
_space_group_IT_number 131
_symmetry_cell_setting tetragonal
_symmetry_space_group_name_Hall '-P 4c 2'
_symmetry_space_group_name_H-M 'P 42/m m c'
_cell_angle_alpha 90.
_cell_angle_beta 90.
_cell_angle_gamma 90.
_cell_formula_units_Z 9
_cell_length_a 14.05(3)
_cell_length_b 14.05(3)
_cell_length_c 83.14(6)
_cell_measurement_temperature 293(2)
_cell_volume 16412(5)
_diffrn_ambient_temperature 293(2)
_cod_data_source_file icosahedral-TAU.cif
_cod_data_source_block icosahedral-tau
_cod_original_sg_symbol_H-M 'P 42/mmc'
_cod_original_formula_sum 'Al56 (Cu,Zn)11 Li33'
_cod_database_code 1507760

loop_
_symmetry_equiv_pos_as_xyz
x,y,z
-x,-y,z
-y,x,z+1/2
y,-x,z+1/2
-x,y,-z
x,-y,-z
y,x,-z+1/2
-y,-x,-z+1/2
-x,-y,-z
x,y,-z
y,-x,-z+1/2
-y,x,-z+1/2
x,-y,z
-x,y,z
-y,-x,z+1/2
y,x,z+1/2

loop_
_atom_site_label
_atom_site_Wyckoff_symbol
_atom_site_fract_x
_atom_site_fract_y
_atom_site_fract_z
_atom_site_B_iso_or_equiv
_atom_site_occupancy
Al1 16r 0.3467(8) 0.1882(8) 0.0681(1) 1.34(4) 0.77(2)
CuZn1 16r 0.3467(8) 0.1882(8) 0.0681(1) 1.34(4) 0.23(2)
Al2 16r 0.0967(8) 0.3153(7) 0.1816(1) 1.34(4) 0.69(2)
CuZn2 16r 0.0967(8) 0.3153(7) 0.1816(1) 1.34(4) 0.31(2)
Al3 16r 0.0955(7) 0.3453(6) 0.0830(1) 1.34(4) 0.65(2)
CuZn3 16r 0.0955(7) 0.3453(6) 0.0830(1) 1.34(4) 0.35(2)
Al4 16r 0.1648(8) 0.3096(8) 0.0160(1) 1.34(4) 0.75(2)
CuZn4 16r 0.1648(8) 0.3096(8) 0.0160(1) 1.34(4) 0.25(2)
Al5 16r 0.1564(7) 0.3178(8) 0.1512(1) 1.34(4) 0.69(2)
CuZn5 16r 0.1564(7) 0.3178(8) 0.1512(1) 1.34(4) 0.31(2)
Al6 16r 0.0976(9) 0.1504(8) 0.0311(1) 1.34(4) 0.79(2)
CuZn6 16r 0.0976(9) 0.1504(8) 0.0311(1) 1.34(4) 0.21(2)
Al7 16r 0.1886(8) 0.4056(9) 0.2025(1) 1.34(4) 0.84(2)
CuZn7 16r 0.1886(8) 0.4056(9) 0.2025(1) 1.34(4) 0.16(2)
Al8 16r 0.1871(8) 0.1853(8) 0.0853(1) 1.34(4) 0.83(2)
CuZn8 16r 0.1871(8) 0.1853(8) 0.0853(1) 1.34(4) 0.17(2)
Al9 16r 0.4066(8) 0.3377(8) 0.0526(1) 1.34(4) 0.75(2)
CuZn9 16r 0.4066(8) 0.3377(8) 0.0526(1) 1.34(4) 0.25(2)
Al10 16r 0.1926(8) 0.0928(9) 0.1123(1) 1.34(4) 0.83(2)
CuZn10 16r 0.1926(8) 0.0928(9) 0.1123(1) 1.34(4) 0.17(2)
Al11 16r 0.1907(8) 0.0948(8) 0.0573(1) 1.34(4) 0.80(2)
CuZn11 16r 0.1907(8) 0.0948(8) 0.0573(1) 1.34(4) 0.20(2)
Al12 8o 0 0.4056(11) 0.0576(2) 1.34(4) 0.69(2)
CuZn12 8o 0 0.4056(11) 0.0576(2) 1.34(4) 0.31(2)
Al13 8n 0.3438(5) 0.3438(5) 0.25 1.34(4) 0.38(2)
CuZn13 8n 0.3438(5) 0.3438(5) 0.25 1.34(4) 0.62(2)
Al14 8o 0 0.0952(10) 0.0779(1) 1.34(4) 0.56(3)
CuZn14 8o 0 0.0952(10) 0.0779(1) 1.34(4) 0.44(3)
Al15 8p 0.1543(10) 0.5 0.0989(1) 1.34(4) 0.63(3)
CuZn15 8p 0.1543(10) 0.5 0.0989(1) 1.34(4) 0.37(3)
Al16 8p 0.1540(12) 0.5 0.0674(2) 1.34(4) 0.74(3)
CuZn16 8p 0.1540(12) 0.5 0.0674(2) 1.34(4) 0.26(3)
Al17 8o 0.3461(9) 0 0.1223(1) 1.34(4) 0.52(3)
CuZn17 8o 0.3461(9) 0 0.1223(1) 1.34(4) 0.48(3)
Al18 8o 0 0.4129(11) 0.1598(2) 1.34(4) 0.72(3)
CuZn18 8o 0 0.4129(11) 0.1598(2) 1.34(4) 0.28(3)
Al19 8o 0.4068(12) 0 0.1530(2) 1.34(4) 0.76(3)
CuZn19 8o 0.4068(12) 0 0.1530(2) 1.34(4) 0.24(3)
Al20 8o 0 0.4068(12) 0.1078(2) 1.34(4) 0.71(3)
CuZn20 8o 0 0.4068(12) 0.1078(2) 1.34(4) 0.29(3)
Al21 8p 0.3490(13) 0.5 0.1944(2) 1.34(4) 0.81(3)
CuZn21 8p 0.3490(13) 0.5 0.1944(2) 1.34(4) 0.19(3)
Al22 8o 0 0.3162(11) 0.0308(2) 1.34(4) 0.77(3)
CuZn22 8o 0 0.3162(11) 0.0308(2) 1.34(4) 0.23(3)
Al23 8p 0.0917(12) 0.5 0.2252(2) 1.34(4) 0.76(3)
CuZn23 8p 0.0917(12) 0.5 0.2252(2) 1.34(4) 0.24(3)
Al24 8o 0 0.3144(13) 0.1332(2) 1.34(4) 0.87(3)
CuZn24 8o 0 0.3144(13) 0.1332(2) 1.34(4) 0.13(3)
Al25 8p 0.3148(13) 0.5 0.0532(2) 1.34(4) 0.83(3)
CuZn25 8p 0.3148(13) 0.5 0.0532(2) 1.34(4) 0.17(3)
Al26 4h 0.5 0.5 0.2128(2) 1.34(4) 0.36(4)
CuZn26 4h 0.5 0.5 0.2128(2) 1.34(4) 0.64(4)
Al27 4i 0.5 0 0.1050(3) 1.34(4) 0.76(4)
CuZn27 4i 0.5 0 0.1050(3) 1.34(4) 0.24(4)
Al28 16r 0.3116(10) 0.4000(11) 0.1428(1) 1.34(4) 0.90
CuZn28 16r 0.3116(10) 0.4000(11) 0.1428(1) 1.34(4) 0.10
Al29 16r 0.0944(10) 0.1853(9) 0.2392(1) 1.34(4) 0.90
CuZn29 16r 0.0944(10) 0.1853(9) 0.2392(1) 1.34(4) 0.10
Al30 16r 0.4067(10) 0.3332(10) 0.1175(1) 1.34(4) 0.90
ZnCu30 16r 0.4067(10) 0.3332(10) 0.1175(1) 1.34(4) 0.10
Al31 16r 0.1509(11) 0.1485(11) 0.1679(1) 1.34(4) 0.90
ZnCu31 16r 0.1509(11) 0.1485(11) 0.1679(1) 1.34(4) 0.10
Al32 16r 0.3192(9) 0.4019(10) 0.0254(1) 1.34(4) 0.90
ZnCu32 16r 0.3192(9) 0.4019(10) 0.0254(1) 1.34(4) 0.10
Al33 16r 0.3612(9) 0.3379(10) 0.2143(1) 1.34(4) 0.90
ZnCu33 16r 0.3612(9) 0.3379(10) 0.2143(1) 1.34(4) 0.10
Al34 16r 0.3161(10) 0.0940(10) 0.1766(1) 1.34(4) 0.90
ZnCu34 16r 0.3161(10) 0.0940(10) 0.1766(1) 1.34(4) 0.10
Al35 16r 0.1908(9) 0.3430(10) 0.2328(1) 1.34(4) 0.90
ZnCu35 16r 0.1908(9) 0.3430(10) 0.2328(1) 1.34(4) 0.10
Al36 16r 0.0950(11) 0.1504(10) 0.1372(1) 1.34(4) 0.90
ZnCu36 16r 0.0950(11) 0.1504(10) 0.1372(1) 1.34(4) 0.10
Al37 16r 0.3598(10) 0.1721(10) 0.1023(1) 1.34(4) 0.90
ZnCu37 16r 0.3598(10) 0.1721(10) 0.1023(1) 1.34(4) 0.10
Al38 16r 0.4048(10) 0.1834(10) 0.1993(1) 1.34(4) 0.90
ZnCu38 16r 0.4048(10) 0.1834(10) 0.1993(1) 1.34(4) 0.10
Al39 8p 0.5 0.0911(16) 0.2220(2) 1.34(4) 0.90
ZnCu39 8p 0.5 0.0911(16) 0.2220(2) 1.34(4) 0.10
Al40 8o 0 0.0917(15) 0.2166(2) 1.34(4) 0.90
ZnCu40 8o 0 0.0917(15) 0.2166(2) 1.34(4) 0.10
Al41 8p 0.4073(15) 0.5 0.1646(2) 1.34(4) 0.90
ZnCu41 8p 0.4073(15) 0.5 0.1646(2) 1.34(4) 0.10
Al42 8o 0 0.1538(15) 0.1873(2) 1.34(4) 0.90
ZnCu42 8o 0 0.1538(15) 0.1873(2) 1.34(4) 0.10
Al43 8p 0.5 0.1997(13) 0.2468(2) 1.34(4) 0.90
ZnCu43 8p 0.5 0.1997(13) 0.2468(2) 1.34(4) 0.10
Al44 8o 0.3282(14) 0 0.2087(2) 1.34(4) 0.90
ZnCu44 8o 0.3282(14) 0 0.2087(2) 1.34(4) 0.10
Al45 8p 0.3116(15) 0.5 0.1143(2) 1.34(4) 0.90
ZnCu45 8p 0.3116(15) 0.5 0.1143(2) 1.34(4) 0.10
Al46 8o 0.0966(14) 0 0.0854(2) 1.34(4) 0.90
ZnCu46 8o 0.0966(14) 0 0.0854(2) 1.34(4) 0.10
Al47 8p 0.5 0.1698(14) 0.1674(2) 1.34(4) 0.90
ZnCu47 8p 0.5 0.1698(14) 0.1674(2) 1.34(4) 0.10
Al48 4h 0.5 0.5 0.1006(3) 1.34(4) 0.90
ZnCu48 4h 0.5 0.5 0.1006(3) 1.34(4) 0.10
Al49 4l 0 0.4047(22) 0 1.34(4) 0.90
ZnCu49 4l 0 0.4047(22) 0 1.34(4) 0.10
Al50 4h 0.5 0.5 0.0680(3) 1.34(4) 0.90
ZnCu50 4h 0.5 0.5 0.0680(3) 1.34(4) 0.90
Al51 8p 0.5 0.3952(18) 0.2378(3) 2.9(3) 0.96(3)
ZnCu51 8p 0.5 0.3952(18) 0.2378(3) 2.9(3) 0.04(3)
Al52 8p 0.5 0.3324(23) 0.1495(3) 2.9(3) 0.90(5)
Al53 8q 0.1853(23) 0.1417(22) 0 2.9(3) 0.80(5)
Al54 8p 0.5 0.3052(28) 0.0248(4) 2.9(3) 0.72(5)
Al55 8o 0.3636(26) 0 0.0547(4) 2.9(3) 0.71(5)
Al56 8p 0.5 0.1449(29) 0.0147(4) 2.9(3) 0.70(5)
Al57 8q 0.3548(28) 0.0860(28) 0 2.9(3) 0.66(5)
Al58 8o 0.1695(37) 0 0.2296(5) 2.9(3) 0.56(5)
Al59 8o 0.4278(25) 0 0.0261(4) 2.9(3) 0.70(5)
Al60 8q 0.3450(38) 0.2874(35) 0 2.9(3) 0.50(5)
Al61 8o 0.2104(53) 0 0.0275(8) 2.9(3) 0.37(5)
Al62 4m 0.4077(32) 0 0 2.9(3) 0.94(6)
Al63 4g 0 0 0.0146(5) 2.9(3) 0.80(6)
Li1 16r 0.1856(66) 0.3113(65) 0.1150(9) 2.2(4) 1.00
Li2 16r 0.1788(63) 0.3241(64) 0.0534(9) 2.2(4) 1.00
Li3 16r 0.3042(65) 0.2023(65) 0.1421(9) 2.2(4) 1.00
Li4 16r 0.3029(57) 0.3882(56) 0.0854(9) 2.2(4) 1.00
Li5 16r 0.3011(62) 0.3104(63) 0.1755(9) 2.2(4) 1.00
Li6 16r 0.2938(61) 0.1680(62) 0.2338(9) 2.2(4) 1.00
Li7 16r 0.1930(61) 0.1900(62) 0.2036(8) 2.2(4) 1.00
Li8 16r 0.6918(63) 0.1949(64) 0.0325(9) 2.2(4) 1.00
Li9 8o 0 0.182(10) 0.1026(14) 2.2(4) 1.00
Li10 8p 0.5 0.1468(94) 0.0480(13) 2.2(4) 1.00
Li11 8p 0.5 0.1379(94) 0.1297(13) 2.2(4) 1.00
Li12 8p 0.1146(94) 0.5 0.0326(15) 2.2(4) 1.00
Li13 8o 0.3768(84) 0 0.2479(14) 2.2(4) 1.00
Li14 8o 0.1969(95) 0 0.1460(13) 2.2(4) 1.00
Li15 8p 0.5 0.348(10) 0.1915(13) 2.2(4) 1.00
Li16 8p 0.3315(99) 0.5 0.2294(13) 2.2(4) 1.00
Li17 8o 0.3267(91) 0 0.0877(13) 2.2(4) 1.00
Li18 8p 0.1088(96) 0.5 0.1352(14) 2.2(4) 1.00
Li19 8o 0 0.1685(98) 0.0647(13) 2.2(4) 1.00
Li20 8p 0.5 0.7080(85) 0.0849(15) 2.2(4) 1.00
Li21 8p 0.202(13) 0.5 0 2.2(4) 1.00
Li22 4i 0.5 0 0.1891(21) 2.2(4) 1.00
Li23 4l 0 0.162(14) 0 2.2(4) 1.00
Li24 4h 0.5 0.5 0.0320(21) 2.2(4) 1.00
Li25 4i 0 0.5 0.1874(23) 2.2(4) 1.00
Li26 4g 0 0 0.0486(21) 2.2(4) 1.00
Li27 4g 0 0 0.1199(20) 2.2(4) 1.00
Li28 2e 0 0 0.25 2.2(4) 1.00
